data_4035581
loop_
_publ_author_name
'Maiti, Saikat'
'Bose, Anima'
'Mal, Prasenjit'

_publ_section_title
;
 Oxidative N-Arylation for Carbazole Synthesis by C-C Bond Activation.
;
_journal_issue 15
_journal_name_full 'The Journal of organic chemistry'
_journal_page_first 8127
_journal_page_last 8138
_journal_paper_doi 10.1021/acs.joc.8b00921
_journal_volume 83
_journal_year 2018
_chemical_formula_moiety 'C18 H20 Br N O2 S'
_chemical_formula_sum 'C18 H20 Br N O2 S'
_chemical_formula_weight 394.32
_space_group_crystal_system orthorhombic
_space_group_IT_number 61
_space_group_name_Hall '-P 2ac 2ab'
_space_group_name_H-M_alt 'P b c a'
_atom_sites_solution_hydrogens geom
_atom_sites_solution_primary direct
_audit_creation_date 2018-04-17
_audit_creation_method
;
Olex2 1.2-alpha
(compiled 2016.02.24 svn.r3266 for OlexSys, GUI svn.r5155)
;
_cell_angle_alpha 90
_cell_angle_beta 90
_cell_angle_gamma 90
_cell_formula_units_Z 8
_cell_length_a 16.2482(3)
_cell_length_b 8.3987(2)
_cell_length_c 25.8000(6)
_cell_measurement_reflns_used 1870
_cell_measurement_temperature 296(2)
_cell_measurement_theta_max 19.71
_cell_measurement_theta_min 2.40
_cell_volume 3520.76(13)
_computing_molecular_graphics 'Olex2 (Dolomanov et al., 2009)'
_computing_publication_material 'Olex2 (Dolomanov et al., 2009)'
_computing_structure_refinement 'ShelXL (Sheldrick, 2015)'
_computing_structure_solution 'ShelXT (Sheldrick, 2015)'
_diffrn_ambient_temperature 296.15
_diffrn_measured_fraction_theta_full 0.999
_diffrn_measured_fraction_theta_max 0.995
_diffrn_measurement_device_type 'Bruker APEX-II CCD'
_diffrn_measurement_method '\f and \w scans'
_diffrn_radiation_type MoK\a
_diffrn_radiation_wavelength 0.71073
_diffrn_reflns_av_R_equivalents 0.0607
_diffrn_reflns_av_unetI/netI 0.0267
_diffrn_reflns_Laue_measured_fraction_full 0.999
_diffrn_reflns_Laue_measured_fraction_max 0.995
_diffrn_reflns_limit_h_max 21
_diffrn_reflns_limit_h_min -21
_diffrn_reflns_limit_k_max 9
_diffrn_reflns_limit_k_min -11
_diffrn_reflns_limit_l_max 34
_diffrn_reflns_limit_l_min -34
_diffrn_reflns_number 50582
_diffrn_reflns_point_group_measured_fraction_full 0.999
_diffrn_reflns_point_group_measured_fraction_max 0.995
_diffrn_reflns_theta_full 25.242
_diffrn_reflns_theta_max 28.705
_diffrn_reflns_theta_min 2.842
_exptl_absorpt_coefficient_mu 2.462
_exptl_absorpt_correction_T_max 0.7452
_exptl_absorpt_correction_T_min 0.6581
_exptl_absorpt_correction_type multi-scan
_exptl_absorpt_process_details
;
SADABS-2008/1 (Bruker,2008) was used for absorption correction.
wR2(int) was 0.0968 before and 0.0740 after correction.
The Ratio of minimum to maximum transmission is 0.8831.
The \l/2 correction factor is 0.0015.
;
_exptl_crystal_colour 'clear whiteish white'
_exptl_crystal_colour_lustre clear
_exptl_crystal_colour_modifier whiteish
_exptl_crystal_colour_primary white
_exptl_crystal_density_diffrn 1.488
_exptl_crystal_description needle
_exptl_crystal_F_000 1616
_exptl_crystal_size_max 0.15
_exptl_crystal_size_mid 0.12
_exptl_crystal_size_min 0.1
_refine_diff_density_max 0.356
_refine_diff_density_min -0.521
_refine_diff_density_rms 0.056
_refine_ls_extinction_method none
_refine_ls_goodness_of_fit_ref 1.011
_refine_ls_hydrogen_treatment constr
_refine_ls_matrix_type full
_refine_ls_number_parameters 213
_refine_ls_number_reflns 4537
_refine_ls_number_restraints 0
_refine_ls_restrained_S_all 1.011
_refine_ls_R_factor_all 0.0665
_refine_ls_R_factor_gt 0.0356
_refine_ls_shift/su_max 0.001
_refine_ls_shift/su_mean 0.000
_refine_ls_structure_factor_coef Fsqd
_refine_ls_weighting_details 'w=1/[\s^2^(Fo^2^)+(0.0450P)^2^+1.3320P] where P=(Fo^2^+2Fc^2^)/3'
_refine_ls_weighting_scheme calc
_refine_ls_wR_factor_gt 0.0826
_refine_ls_wR_factor_ref 0.0961
_reflns_Friedel_coverage 0.000
_reflns_number_gt 3066
_reflns_number_total 4537
_reflns_threshold_expression 'I > 2\s(I)'
_cod_data_source_file jo8b00921_si_002.cif
_cod_data_source_block pmal_sm_2_764
_cod_original_cell_volume 3520.77(13)
_cod_database_code 4035581
_shelx_space_group_comment
;
The symmetry employed for this shelxl refinement is uniquely defined
by the following loop, which should always be used as a source of
symmetry information in preference to the above space-group names.
They are only intended as comments.
;
_olex2_refinement_description
;
1. Fixed Uiso
 At 1.2 times of:
  All C(H) groups
 At 1.5 times of:
  All C(H,H,H) groups
2.a Aromatic/amide H refined with riding coordinates:
 C9(H9), C11(H11), C5(H5), C2(H2), C3(H3)
2.b Idealised Me refined as rotating group:
 C13(H13A,H13B,H13C), C18(H18A,H18B,H18C), C17(H17A,H17B,H17C), C15(H15A,H15B,
 H15C), C16(H16A,H16B,H16C)
;
_shelx_shelxl_version_number 2016/4
_olex2_submission_special_instructions 'No special instructions were received'

loop_
_space_group_symop_operation_xyz
'x, y, z'
'-x+1/2, -y, z+1/2'
'-x, y+1/2, -z+1/2'
'x+1/2, -y+1/2, -z'
'-x, -y, -z'
'x-1/2, y, -z-1/2'
'x, -y-1/2, z-1/2'
'-x-1/2, y-1/2, z'

loop_
_atom_site_label
_atom_site_type_symbol
_atom_site_fract_x
_atom_site_fract_y
_atom_site_fract_z
_atom_site_U_iso_or_equiv
_atom_site_adp_type
_atom_site_occupancy
_atom_site_site_symmetry_order
_atom_site_calc_flag
_atom_site_refinement_flags_posn
Br1 Br 0.01281(2) 0.30402(4) 0.41016(2) 0.06148(12) Uani 1 1 d .
S1 S 0.36963(3) 0.51157(7) 0.25368(2) 0.03910(14) Uani 1 1 d .
O2 O 0.44959(11) 0.5800(2) 0.25679(6) 0.0554(4) Uani 1 1 d .
O1 O 0.30387(11) 0.6014(2) 0.23182(7) 0.0576(5) Uani 1 1 d .
N1 N 0.34108(11) 0.4629(2) 0.31334(7) 0.0405(4) Uani 1 1 d .
C8 C 0.39477(13) 0.3961(3) 0.35169(8) 0.0359(5) Uani 1 1 d .
C6 C 0.26046(13) 0.3478(3) 0.37594(8) 0.0354(5) Uani 1 1 d .
C7 C 0.34611(13) 0.3265(2) 0.39027(8) 0.0345(4) Uani 1 1 d .
C9 C 0.47976(13) 0.3996(3) 0.35374(8) 0.0395(5) Uani 1 1 d .
H9 H 0.510159 0.445691 0.327141 0.047 Uiso 1 1 calc R
C1 C 0.25858(13) 0.4292(3) 0.32841(8) 0.0375(5) Uani 1 1 d .
C10 C 0.51874(14) 0.3327(3) 0.39642(9) 0.0382(5) Uani 1 1 d .
C12 C 0.38511(14) 0.2556(3) 0.43334(8) 0.0381(5) Uani 1 1 d .
C4 C 0.11400(13) 0.3513(3) 0.37618(9) 0.0421(5) Uani 1 1 d .
C11 C 0.46969(14) 0.2614(3) 0.43480(9) 0.0414(5) Uani 1 1 d .
H11 H 0.496107 0.215148 0.463013 0.050 Uiso 1 1 calc R
C5 C 0.18604(14) 0.3074(3) 0.40000(8) 0.0398(5) Uani 1 1 d .
H5 H 0.185466 0.252238 0.431260 0.048 Uiso 1 1 calc R
C14 C 0.61221(14) 0.3414(3) 0.40369(9) 0.0446(5) Uani 1 1 d .
C2 C 0.18506(14) 0.4696(3) 0.30464(9) 0.0478(6) Uani 1 1 d .
H2 H 0.184752 0.521791 0.272843 0.057 Uiso 1 1 calc R
C3 C 0.11196(15) 0.4306(3) 0.32924(10) 0.0505(6) Uani 1 1 d .
H3 H 0.061817 0.457713 0.314264 0.061 Uiso 1 1 calc R
C13 C 0.33644(16) 0.1771(3) 0.47588(9) 0.0534(6) Uani 1 1 d .
H13A H 0.302657 0.255185 0.492803 0.080 Uiso 1 1 calc GR
H13B H 0.373471 0.130702 0.500619 0.080 Uiso 1 1 calc GR
H13C H 0.302127 0.095479 0.461353 0.080 Uiso 1 1 calc GR
C18 C 0.37680(18) 0.3295(3) 0.22123(10) 0.0572(7) Uani 1 1 d .
H18A H 0.393856 0.347584 0.186090 0.086 Uiso 1 1 calc GR
H18B H 0.324084 0.277900 0.221399 0.086 Uiso 1 1 calc GR
H18C H 0.416412 0.262997 0.238359 0.086 Uiso 1 1 calc GR
C17 C 0.65516(16) 0.4215(4) 0.35807(11) 0.0638(7) Uani 1 1 d .
H17A H 0.645149 0.361236 0.327074 0.096 Uiso 1 1 calc GR
H17B H 0.713289 0.426052 0.364563 0.096 Uiso 1 1 calc GR
H17C H 0.634095 0.527447 0.353833 0.096 Uiso 1 1 calc GR
C15 C 0.63057(17) 0.4384(4) 0.45289(11) 0.0644(8) Uani 1 1 d .
H15A H 0.607501 0.543070 0.449468 0.097 Uiso 1 1 calc GR
H15B H 0.689039 0.446437 0.457569 0.097 Uiso 1 1 calc GR
H15C H 0.606650 0.386128 0.482356 0.097 Uiso 1 1 calc GR
C16 C 0.64750(19) 0.1731(3) 0.40964(13) 0.0703(9) Uani 1 1 d .
H16A H 0.623791 0.123186 0.439596 0.106 Uiso 1 1 calc GR
H16B H 0.706146 0.179174 0.413714 0.106 Uiso 1 1 calc GR
H16C H 0.634663 0.111609 0.379339 0.106 Uiso 1 1 calc GR

loop_
_atom_site_aniso_label
_atom_site_aniso_U_11
_atom_site_aniso_U_22
_atom_site_aniso_U_33
_atom_site_aniso_U_23
_atom_site_aniso_U_13
_atom_site_aniso_U_12
Br1 0.03834(15) 0.0780(2) 0.0681(2) 0.00136(14) 0.01031(12) -0.00622(12)
S1 0.0404(3) 0.0423(3) 0.0346(3) 0.0076(2) 0.0001(2) -0.0025(2)
O2 0.0522(10) 0.0636(11) 0.0504(10) 0.0118(8) 0.0012(8) -0.0177(9)
O1 0.0568(11) 0.0650(12) 0.0511(10) 0.0229(9) 0.0000(8) 0.0105(9)
N1 0.0337(9) 0.0545(12) 0.0334(9) 0.0085(8) -0.0019(7) -0.0023(8)
C8 0.0375(11) 0.0410(12) 0.0290(10) -0.0005(9) -0.0015(8) -0.0005(9)
C6 0.0383(11) 0.0369(11) 0.0309(11) -0.0044(9) 0.0009(9) -0.0006(9)
C7 0.0369(11) 0.0375(11) 0.0291(10) -0.0027(8) -0.0002(8) 0.0009(9)
C9 0.0368(11) 0.0464(13) 0.0353(11) 0.0019(10) 0.0013(9) -0.0047(10)
C1 0.0371(12) 0.0408(12) 0.0346(11) -0.0010(9) -0.0002(9) -0.0024(9)
C10 0.0376(12) 0.0384(12) 0.0386(12) -0.0038(9) -0.0025(9) 0.0003(9)
C12 0.0452(12) 0.0398(11) 0.0294(10) 0.0000(9) -0.0007(9) -0.0013(10)
C4 0.0335(11) 0.0478(13) 0.0449(13) -0.0066(10) 0.0051(9) -0.0043(10)
C11 0.0423(13) 0.0478(13) 0.0342(12) 0.0032(10) -0.0060(9) 0.0025(10)
C5 0.0407(12) 0.0422(13) 0.0364(12) -0.0023(9) 0.0037(9) -0.0032(9)
C14 0.0366(12) 0.0465(13) 0.0508(14) -0.0023(11) -0.0062(10) 0.0023(10)
C2 0.0408(13) 0.0585(15) 0.0441(13) 0.0103(11) -0.0058(10) 0.0002(11)
C3 0.0369(13) 0.0583(15) 0.0563(15) 0.0021(12) -0.0064(11) 0.0017(11)
C13 0.0539(15) 0.0661(17) 0.0403(13) 0.0102(12) 0.0010(11) -0.0061(13)
C18 0.0652(17) 0.0566(16) 0.0497(15) -0.0066(12) 0.0061(13) -0.0023(13)
C17 0.0383(14) 0.085(2) 0.0681(18) 0.0064(15) 0.0005(12) -0.0070(14)
C15 0.0504(15) 0.0778(19) 0.0650(17) -0.0142(15) -0.0205(13) -0.0008(13)
C16 0.0509(17) 0.0582(17) 0.102(2) 0.0034(16) -0.0031(16) 0.0145(13)

loop_
_atom_type_symbol
_atom_type_description
_atom_type_scat_dispersion_real
_atom_type_scat_dispersion_imag
_atom_type_scat_source
C C 0.0033 0.0016 'International Tables Vol C Tables 4.2.6.8 and 6.1.1.4'
H H 0.0000 0.0000 'International Tables Vol C Tables 4.2.6.8 and 6.1.1.4'
N N 0.0061 0.0033 'International Tables Vol C Tables 4.2.6.8 and 6.1.1.4'
O O 0.0106 0.0060 'International Tables Vol C Tables 4.2.6.8 and 6.1.1.4'
S S 0.1246 0.1234 'International Tables Vol C Tables 4.2.6.8 and 6.1.1.4'
Br Br -0.2901 2.4595 'International Tables Vol C Tables 4.2.6.8 and 6.1.1.4'

loop_
_geom_angle_atom_site_label_1
_geom_angle_atom_site_label_2
_geom_angle_atom_site_label_3
_geom_angle
O2 S1 O1 119.57(11)
O2 S1 N1 107.61(10)
O2 S1 C18 108.63(12)
O1 S1 N1 106.76(10)
O1 S1 C18 108.89(13)
N1 S1 C18 104.33(12)
C8 N1 S1 124.53(15)
C1 N1 S1 124.44(14)
C1 N1 C8 107.86(16)
C7 C8 N1 108.10(18)
C9 C8 N1 128.8(2)
C9 C8 C7 123.1(2)
C1 C6 C7 107.67(18)
C5 C6 C7 133.2(2)
C5 C6 C1 119.1(2)
C8 C7 C6 107.99(18)
C8 C7 C12 118.9(2)
C12 C7 C6 133.1(2)
C8 C9 H9 120.7
C8 C9 C10 118.5(2)
C10 C9 H9 120.7
C6 C1 N1 108.34(18)
C2 C1 N1 130.0(2)
C2 C1 C6 121.7(2)
C9 C10 C11 118.2(2)
C9 C10 C14 122.0(2)
C11 C10 C14 119.8(2)
C7 C12 C13 121.5(2)
C11 C12 C7 117.1(2)
C11 C12 C13 121.4(2)
C5 C4 Br1 118.28(18)
C5 C4 C3 122.8(2)
C3 C4 Br1 118.87(17)
C10 C11 H11 117.9
C12 C11 C10 124.2(2)
C12 C11 H11 117.9
C6 C5 H5 120.9
C4 C5 C6 118.2(2)
C4 C5 H5 120.9
C10 C14 C15 108.6(2)
C10 C14 C16 109.8(2)
C17 C14 C10 112.4(2)
C17 C14 C15 108.4(2)
C17 C14 C16 108.2(2)
C16 C14 C15 109.4(2)
C1 C2 H2 120.7
C1 C2 C3 118.6(2)
C3 C2 H2 120.7
C4 C3 C2 119.6(2)
C4 C3 H3 120.2
C2 C3 H3 120.2
C12 C13 H13A 109.5
C12 C13 H13B 109.5
C12 C13 H13C 109.5
H13A C13 H13B 109.5
H13A C13 H13C 109.5
H13B C13 H13C 109.5
S1 C18 H18A 109.5
S1 C18 H18B 109.5
S1 C18 H18C 109.5
H18A C18 H18B 109.5
H18A C18 H18C 109.5
H18B C18 H18C 109.5
C14 C17 H17A 109.5
C14 C17 H17B 109.5
C14 C17 H17C 109.5
H17A C17 H17B 109.5
H17A C17 H17C 109.5
H17B C17 H17C 109.5
C14 C15 H15A 109.5
C14 C15 H15B 109.5
C14 C15 H15C 109.5
H15A C15 H15B 109.5
H15A C15 H15C 109.5
H15B C15 H15C 109.5
C14 C16 H16A 109.5
C14 C16 H16B 109.5
C14 C16 H16C 109.5
H16A C16 H16B 109.5
H16A C16 H16C 109.5
H16B C16 H16C 109.5

loop_
_geom_bond_atom_site_label_1
_geom_bond_atom_site_label_2
_geom_bond_distance
Br1 C4 1.905(2)
S1 O2 1.4229(17)
S1 O1 1.4242(17)
S1 N1 1.6588(18)
S1 C18 1.747(3)
N1 C8 1.433(3)
N1 C1 1.424(3)
C8 C7 1.399(3)
C8 C9 1.382(3)
C6 C7 1.451(3)
C6 C1 1.404(3)
C6 C5 1.401(3)
C7 C12 1.411(3)
C9 H9 0.9300
C9 C10 1.389(3)
C1 C2 1.385(3)
C10 C11 1.405(3)
C10 C14 1.532(3)
C12 C11 1.376(3)
C12 C13 1.505(3)
C4 C5 1.373(3)
C4 C3 1.383(3)
C11 H11 0.9300
C5 H5 0.9300
C14 C17 1.524(4)
C14 C15 1.537(4)
C14 C16 1.533(4)
C2 H2 0.9300
C2 C3 1.386(3)
C3 H3 0.9300
C13 H13A 0.9600
C13 H13B 0.9600
C13 H13C 0.9600
C18 H18A 0.9600
C18 H18B 0.9600
C18 H18C 0.9600
C17 H17A 0.9600
C17 H17B 0.9600
C17 H17C 0.9600
C15 H15A 0.9600
C15 H15B 0.9600
C15 H15C 0.9600
C16 H16A 0.9600
C16 H16B 0.9600
C16 H16C 0.9600

loop_
_geom_torsion_atom_site_label_1
_geom_torsion_atom_site_label_2
_geom_torsion_atom_site_label_3
_geom_torsion_atom_site_label_4
_geom_torsion
Br1 C4 C5 C6 -177.52(16)
Br1 C4 C3 C2 178.35(19)
S1 N1 C8 C7 -162.06(16)
S1 N1 C8 C9 19.9(3)
S1 N1 C1 C6 162.43(16)
S1 N1 C1 C2 -20.2(3)
O2 S1 N1 C8 -39.2(2)
O2 S1 N1 C1 163.36(18)
O1 S1 N1 C8 -168.75(18)
O1 S1 N1 C1 33.8(2)
N1 C8 C7 C6 0.6(2)
N1 C8 C7 C12 -178.45(19)
N1 C8 C9 C10 176.9(2)
N1 C1 C2 C3 -175.9(2)
C8 N1 C1 C6 1.9(2)
C8 N1 C1 C2 179.3(2)
C8 C7 C12 C11 0.7(3)
C8 C7 C12 C13 -179.3(2)
C8 C9 C10 C11 1.5(3)
C8 C9 C10 C14 -175.7(2)
C6 C7 C12 C11 -178.0(2)
C6 C7 C12 C13 1.9(4)
C6 C1 C2 C3 1.2(4)
C7 C8 C9 C10 -0.9(3)
C7 C6 C1 N1 -1.5(2)
C7 C6 C1 C2 -179.1(2)
C7 C6 C5 C4 177.6(2)
C7 C12 C11 C10 0.0(4)
C9 C8 C7 C6 178.8(2)
C9 C8 C7 C12 -0.3(3)
C9 C10 C11 C12 -1.1(4)
C9 C10 C14 C17 -3.3(3)
C9 C10 C14 C15 116.6(3)
C9 C10 C14 C16 -123.8(3)
C1 N1 C8 C7 -1.5(2)
C1 N1 C8 C9 -179.6(2)
C1 C6 C7 C8 0.6(2)
C1 C6 C7 C12 179.4(2)
C1 C6 C5 C4 -0.9(3)
C1 C2 C3 C4 -0.8(4)
C11 C10 C14 C17 179.6(2)
C11 C10 C14 C15 -60.5(3)
C11 C10 C14 C16 59.1(3)
C5 C6 C7 C8 -178.0(2)
C5 C6 C7 C12 0.8(4)
C5 C6 C1 N1 177.31(19)
C5 C6 C1 C2 -0.4(3)
C5 C4 C3 C2 -0.4(4)
C14 C10 C11 C12 176.2(2)
C3 C4 C5 C6 1.3(3)
C13 C12 C11 C10 180.0(2)
C18 S1 N1 C8 76.0(2)
C18 S1 N1 C1 -81.4(2)
